data_4070639
loop_
_publ_author_name
'Kajiwara, Takashi'
'Takeda, Nobuhiro'
'Sasamori, Takahiro'
'Tokitoh, Norihiro'

_publ_section_title
;
 Synthesis of Alkali Metal Salts of Borylsilyl Anions Utilizing Highly
 Crowded Silylboranes and Their Properties#
;
_journal_issue 5
_journal_name_full Organometallics
_journal_page_first 880
_journal_paper_doi 10.1021/om7008974
_journal_volume 27
_journal_year 2008
_chemical_formula_moiety 'C42 H83 B O2 Si7'
_chemical_formula_sum 'C42 H83 B O2 Si7'
_chemical_formula_weight 827.52
_chemical_name_common SiBpinOH
_chemical_name_systematic
; 
 ? 
;
_space_group_IT_number 15
_symmetry_cell_setting monoclinic
_symmetry_space_group_name_Hall '-C 2yc'
_symmetry_space_group_name_H-M 'C 1 2/c 1'
_atom_sites_solution_hydrogens geom
_atom_sites_solution_primary direct
_atom_sites_solution_secondary difmap
_audit_creation_method SHELXL-97
_cell_angle_alpha 90.00
_cell_angle_beta 110.042(8)
_cell_angle_gamma 90.00
_cell_formula_units_Z 8
_cell_length_a 35.738(19)
_cell_length_b 13.262(6)
_cell_length_c 22.777(12)
_cell_measurement_temperature 103(2)
_cell_volume 10142(9)
_computing_cell_refinement CrystalClear
_computing_data_collection CrystalClear
_computing_data_reduction CrystalClear
_computing_structure_refinement 'SHELXL-97 (Sheldrick, 1997)'
_computing_structure_solution SIR97
_diffrn_ambient_temperature 103(2)
_diffrn_measured_fraction_theta_full 0.999
_diffrn_measured_fraction_theta_max 0.999
_diffrn_radiation_monochromator graphite
_diffrn_radiation_source 'fine-focus sealed tube'
_diffrn_radiation_type MoK\a
_diffrn_radiation_wavelength 0.71070
_diffrn_reflns_av_R_equivalents 0.0828
_diffrn_reflns_av_sigmaI/netI 0.0967
_diffrn_reflns_limit_h_max 42
_diffrn_reflns_limit_h_min -42
_diffrn_reflns_limit_k_max 15
_diffrn_reflns_limit_k_min -14
_diffrn_reflns_limit_l_max 27
_diffrn_reflns_limit_l_min -22
_diffrn_reflns_number 32784
_diffrn_reflns_theta_full 25.00
_diffrn_reflns_theta_max 25.00
_diffrn_reflns_theta_min 1.87
_exptl_absorpt_coefficient_mu 0.219
_exptl_absorpt_correction_T_max 0.9784
_exptl_absorpt_correction_T_min 0.9273
_exptl_absorpt_correction_type multi-scan
_exptl_crystal_colour colorless
_exptl_crystal_density_diffrn 1.084
_exptl_crystal_density_method 'not measured'
_exptl_crystal_description prism
_exptl_crystal_F_000 3632
_exptl_crystal_size_max 0.35
_exptl_crystal_size_mid 0.20
_exptl_crystal_size_min 0.10
_refine_diff_density_max 0.525
_refine_diff_density_min -0.375
_refine_diff_density_rms 0.069
_refine_ls_extinction_method none
_refine_ls_goodness_of_fit_ref 1.149
_refine_ls_hydrogen_treatment mixed
_refine_ls_matrix_type full
_refine_ls_number_parameters 495
_refine_ls_number_reflns 8933
_refine_ls_number_restraints 0
_refine_ls_restrained_S_all 1.149
_refine_ls_R_factor_all 0.1164
_refine_ls_R_factor_gt 0.0859
_refine_ls_shift/su_max 0.000
_refine_ls_shift/su_mean 0.000
_refine_ls_structure_factor_coef Fsqd
_refine_ls_weighting_details 'calc w=1/[\s^2^(Fo^2^)+(0.0507P)^2^+32.0867P] where P=(Fo^2^+2Fc^2^)/3'
_refine_ls_weighting_scheme calc
_refine_ls_wR_factor_gt 0.1659
_refine_ls_wR_factor_ref 0.1804
_reflns_number_gt 6836
_reflns_number_total 8933
_reflns_threshold_expression >2sigma(I)
_cod_data_source_file om7008974-file001.cif
_cod_data_source_block sibpinoh
_cod_depositor_comments
;
The following automatic conversions were performed:

'_exptl_absorpt_correction_type' value 'multi scan' changed to
'multi-scan' according to
/home/saulius/struct/CIF-dictionaries/cif_core.dic dictionary named
'cif_core.dic' version 2.4.1 from 2010-06-29.

Automatic conversion script
Id: cif_fix_values 1715 2011-07-08 13:25:40Z adriana 
;
_cod_original_cell_volume 10141(9)
_cod_original_sg_symbol_H-M 'C 2/c'
_cod_database_code 4070639

loop_
_symmetry_equiv_pos_as_xyz
'x, y, z'
'-x, y, -z+1/2'
'x+1/2, y+1/2, z'
'-x+1/2, y+1/2, -z+1/2'
'-x, -y, -z'
'x, -y, z-1/2'
'-x+1/2, -y+1/2, -z'
'x+1/2, -y+1/2, z-1/2'

loop_
_atom_site_label
_atom_site_type_symbol
_atom_site_fract_x
_atom_site_fract_y
_atom_site_fract_z
_atom_site_U_iso_or_equiv
_atom_site_adp_type
_atom_site_occupancy
_atom_site_symmetry_multiplicity
_atom_site_calc_flag
_atom_site_refinement_flags
Si1 Si 0.33736(3) 0.08924(9) 0.21218(5) 0.0248(3) Uani 1 1 d .
H1 H 0.3070 0.1335 0.2353 0.030 Uiso 1 1 calc R
B1 B 0.31166(14) -0.0225(4) 0.1502(2) 0.0271(11) Uani 1 1 d .
O1 O 0.28382(8) -0.0232(2) 0.09181(13) 0.0301(7) Uani 1 1 d .
C1 C 0.26803(14) 0.0655(3) 0.0513(2) 0.0343(11) Uani 1 1 d .
C2 C 0.23090(15) 0.0249(4) -0.0008(2) 0.0422(12) Uani 1 1 d .
O2 O 0.24227(11) -0.0656(2) -0.02658(15) 0.0488(9) Uani 1 1 d .
H2 H 0.2550 -0.1042 0.0027 0.073 Uiso 1 1 calc R
C3 C 0.25739(14) 0.1494(3) 0.0886(2) 0.0380(11) Uani 1 1 d .
H3 H 0.2440 0.1204 0.1157 0.057 Uiso 1 1 calc R
H4 H 0.2396 0.1979 0.0598 0.057 Uiso 1 1 calc R
H5 H 0.2817 0.1839 0.1144 0.057 Uiso 1 1 calc R
C4 C 0.30047(14) 0.0996(4) 0.0261(2) 0.0408(12) Uani 1 1 d .
H6 H 0.3244 0.1185 0.0610 0.061 Uiso 1 1 calc R
H7 H 0.2910 0.1579 -0.0015 0.061 Uiso 1 1 calc R
H8 H 0.3069 0.0444 0.0025 0.061 Uiso 1 1 calc R
C5 C 0.19719(15) -0.0019(4) 0.0232(3) 0.0516(14) Uani 1 1 d .
H9 H 0.1756 -0.0347 -0.0101 0.077 Uiso 1 1 calc R
H10 H 0.1871 0.0597 0.0364 0.077 Uiso 1 1 calc R
H11 H 0.2072 -0.0478 0.0589 0.077 Uiso 1 1 calc R
C6 C 0.21535(16) 0.0949(4) -0.0561(2) 0.0545(15) Uani 1 1 d .
H12 H 0.2354 0.1023 -0.0762 0.082 Uiso 1 1 calc R
H13 H 0.2097 0.1610 -0.0419 0.082 Uiso 1 1 calc R
H14 H 0.1909 0.0668 -0.0861 0.082 Uiso 1 1 calc R
C7 C 0.36650(12) 0.1948(3) 0.19207(18) 0.0242(9) Uani 1 1 d .
C8 C 0.39471(13) 0.1725(3) 0.16276(19) 0.0293(10) Uani 1 1 d .
C9 C 0.41642(13) 0.2492(3) 0.1483(2) 0.0316(10) Uani 1 1 d .
H15 H 0.4344 0.2330 0.1272 0.038 Uiso 1 1 calc R
C10 C 0.41265(14) 0.3493(3) 0.1638(2) 0.0348(11) Uani 1 1 d .
C11 C 0.38496(13) 0.3703(3) 0.19194(19) 0.0299(10) Uani 1 1 d .
H16 H 0.3817 0.4382 0.2026 0.036 Uiso 1 1 calc R
C12 C 0.36159(12) 0.2963(3) 0.20539(18) 0.0266(10) Uani 1 1 d .
C13 C 0.40230(13) 0.0644(3) 0.1485(2) 0.0344(11) Uani 1 1 d .
H17 H 0.4216 0.0632 0.1266 0.052 Uiso 1 1 calc R
H18 H 0.3773 0.0336 0.1220 0.052 Uiso 1 1 calc R
H19 H 0.4130 0.0264 0.1876 0.052 Uiso 1 1 calc R
C14 C 0.43845(18) 0.4308(4) 0.1516(3) 0.0574(15) Uani 1 1 d .
H20 H 0.4244 0.4955 0.1459 0.086 Uiso 1 1 calc R
H21 H 0.4443 0.4145 0.1137 0.086 Uiso 1 1 calc R
H22 H 0.4634 0.4355 0.1872 0.086 Uiso 1 1 calc R
C15 C 0.33137(13) 0.3311(3) 0.2346(2) 0.0332(11) Uani 1 1 d .
H23 H 0.3339 0.4040 0.2419 0.050 Uiso 1 1 calc R
H24 H 0.3363 0.2961 0.2744 0.050 Uiso 1 1 calc R
H25 H 0.3044 0.3155 0.2063 0.050 Uiso 1 1 calc R
C16 C 0.36753(11) -0.0050(3) 0.27066(17) 0.0210(9) Uani 1 1 d .
C17 C 0.35814(11) -0.1057(3) 0.25046(17) 0.0197(8) Uani 1 1 d .
C18 C 0.37893(12) -0.1838(3) 0.28990(18) 0.0225(9) Uani 1 1 d .
H26 H 0.3727 -0.2517 0.2770 0.027 Uiso 1 1 calc R
C19 C 0.40837(12) -0.1648(3) 0.34721(18) 0.0222(9) Uani 1 1 d .
C20 C 0.41611(11) -0.0651(3) 0.36625(18) 0.0210(9) Uani 1 1 d .
H27 H 0.4360 -0.0512 0.4055 0.025 Uiso 1 1 calc R
C21 C 0.39589(11) 0.0147(3) 0.33001(18) 0.0217(9) Uani 1 1 d .
C22 C 0.32570(11) -0.1267(3) 0.18617(18) 0.0236(9) Uani 1 1 d .
Si2 Si 0.27774(4) -0.16943(10) 0.19948(6) 0.0337(3) Uani 1 1 d .
Si3 Si 0.34384(4) -0.22521(9) 0.14064(5) 0.0294(3) Uani 1 1 d .
C23 C 0.25397(13) -0.0578(4) 0.2227(2) 0.0417(12) Uani 1 1 d .
H28 H 0.2465 -0.0083 0.1887 0.063 Uiso 1 1 calc R
H29 H 0.2728 -0.0272 0.2604 0.063 Uiso 1 1 calc R
H30 H 0.2301 -0.0796 0.2312 0.063 Uiso 1 1 calc R
C24 C 0.24183(13) -0.2262(4) 0.1278(2) 0.0448(13) Uani 1 1 d .
H31 H 0.2153 -0.2286 0.1315 0.067 Uiso 1 1 calc R
H32 H 0.2504 -0.2947 0.1224 0.067 Uiso 1 1 calc R
H33 H 0.2408 -0.1852 0.0914 0.067 Uiso 1 1 calc R
C25 C 0.28593(15) -0.2629(4) 0.2637(2) 0.0487(14) Uani 1 1 d .
H34 H 0.2604 -0.2788 0.2687 0.073 Uiso 1 1 calc R
H35 H 0.3042 -0.2345 0.3027 0.073 Uiso 1 1 calc R
H36 H 0.2975 -0.3245 0.2534 0.073 Uiso 1 1 calc R
C26 C 0.39752(13) -0.2049(3) 0.1526(2) 0.0357(11) Uani 1 1 d .
H37 H 0.4079 -0.2635 0.1368 0.054 Uiso 1 1 calc R
H38 H 0.4124 -0.1964 0.1973 0.054 Uiso 1 1 calc R
H39 H 0.4005 -0.1444 0.1299 0.054 Uiso 1 1 calc R
C27 C 0.31727(14) -0.2178(4) 0.0544(2) 0.0400(12) Uani 1 1 d .
H40 H 0.3200 -0.1496 0.0398 0.060 Uiso 1 1 calc R
H41 H 0.2890 -0.2333 0.0450 0.060 Uiso 1 1 calc R
H42 H 0.3289 -0.2666 0.0333 0.060 Uiso 1 1 calc R
C28 C 0.33833(14) -0.3595(3) 0.1623(2) 0.0392(12) Uani 1 1 d .
H43 H 0.3496 -0.4046 0.1385 0.059 Uiso 1 1 calc R
H44 H 0.3100 -0.3751 0.1526 0.059 Uiso 1 1 calc R
H45 H 0.3525 -0.3691 0.2071 0.059 Uiso 1 1 calc R
C29 C 0.43231(13) -0.2490(3) 0.38840(19) 0.0305(10) Uani 1 1 d .
H46 H 0.4486 -0.2119 0.4269 0.037 Uiso 1 1 calc R
Si4 Si 0.40208(5) -0.33706(10) 0.41889(6) 0.0470(4) Uani 1 1 d .
Si5 Si 0.47157(4) -0.29808(11) 0.35743(6) 0.0451(4) Uani 1 1 d .
C30 C 0.3694(2) -0.2567(4) 0.4484(3) 0.079(2) Uani 1 1 d .
H47 H 0.3547 -0.2994 0.4680 0.118 Uiso 1 1 calc R
H48 H 0.3506 -0.2196 0.4134 0.118 Uiso 1 1 calc R
H49 H 0.3859 -0.2087 0.4792 0.118 Uiso 1 1 calc R
C31 C 0.37168(16) -0.4305(4) 0.3608(2) 0.0499(14) Uani 1 1 d .
H50 H 0.3555 -0.4701 0.3796 0.075 Uiso 1 1 calc R
H51 H 0.3894 -0.4756 0.3484 0.075 Uiso 1 1 calc R
H52 H 0.3542 -0.3949 0.3239 0.075 Uiso 1 1 calc R
C32 C 0.4368(2) -0.4136(5) 0.4845(3) 0.103(3) Uani 1 1 d .
H53 H 0.4558 -0.3686 0.5143 0.154 Uiso 1 1 calc R
H54 H 0.4513 -0.4616 0.4676 0.154 Uiso 1 1 calc R
H55 H 0.4214 -0.4505 0.5058 0.154 Uiso 1 1 calc R
C33 C 0.49315(15) -0.1883(4) 0.3303(3) 0.0621(17) Uani 1 1 d .
H56 H 0.5146 -0.2111 0.3159 0.093 Uiso 1 1 calc R
H57 H 0.5039 -0.1406 0.3649 0.093 Uiso 1 1 calc R
H58 H 0.4724 -0.1551 0.2959 0.093 Uiso 1 1 calc R
C34 C 0.45167(17) -0.3895(4) 0.2922(2) 0.0542(15) Uani 1 1 d .
H59 H 0.4297 -0.3583 0.2586 0.081 Uiso 1 1 calc R
H60 H 0.4419 -0.4497 0.3074 0.081 Uiso 1 1 calc R
H61 H 0.4729 -0.4087 0.2762 0.081 Uiso 1 1 calc R
C35 C 0.5124(2) -0.3622(6) 0.4209(3) 0.098(3) Uani 1 1 d .
H62 H 0.5017 -0.4218 0.4351 0.147 Uiso 1 1 calc R
H63 H 0.5235 -0.3156 0.4559 0.147 Uiso 1 1 calc R
H64 H 0.5334 -0.3828 0.4048 0.147 Uiso 1 1 calc R
C36 C 0.40416(11) 0.1212(3) 0.35618(18) 0.0249(9) Uani 1 1 d .
H65 H 0.3872 0.1645 0.3212 0.030 Uiso 1 1 calc R
Si6 Si 0.38082(4) 0.13624(9) 0.41891(6) 0.0309(3) Uani 1 1 d .
Si7 Si 0.45628(4) 0.16875(9) 0.37054(5) 0.0298(3) Uani 1 1 d .
C37 C 0.33042(13) 0.0767(3) 0.3898(2) 0.0369(11) Uani 1 1 d .
H66 H 0.3167 0.0890 0.4197 0.055 Uiso 1 1 calc R
H67 H 0.3332 0.0040 0.3850 0.055 Uiso 1 1 calc R
H68 H 0.3149 0.1061 0.3493 0.055 Uiso 1 1 calc R
C38 C 0.40928(16) 0.0737(4) 0.4947(2) 0.0459(13) Uani 1 1 d .
H69 H 0.4355 0.1056 0.5126 0.069 Uiso 1 1 calc R
H70 H 0.4127 0.0020 0.4874 0.069 Uiso 1 1 calc R
H71 H 0.3946 0.0807 0.5237 0.069 Uiso 1 1 calc R
C39 C 0.37654(15) 0.2739(3) 0.4341(2) 0.0421(12) Uani 1 1 d .
H72 H 0.3579 0.2832 0.4569 0.063 Uiso 1 1 calc R
H73 H 0.3667 0.3102 0.3943 0.063 Uiso 1 1 calc R
H74 H 0.4028 0.3003 0.4592 0.063 Uiso 1 1 calc R
C40 C 0.47440(15) 0.1206(5) 0.3088(2) 0.0536(15) Uani 1 1 d .
H75 H 0.4569 0.1447 0.2680 0.080 Uiso 1 1 calc R
H76 H 0.4743 0.0467 0.3093 0.080 Uiso 1 1 calc R
H77 H 0.5016 0.1449 0.3165 0.080 Uiso 1 1 calc R
C41 C 0.49360(14) 0.1293(4) 0.4472(2) 0.0463(13) Uani 1 1 d .
H78 H 0.4938 0.0556 0.4505 0.070 Uiso 1 1 calc R
H79 H 0.4865 0.1587 0.4814 0.070 Uiso 1 1 calc R
H80 H 0.5201 0.1528 0.4499 0.070 Uiso 1 1 calc R
C42 C 0.45501(15) 0.3092(4) 0.3681(3) 0.0499(14) Uani 1 1 d .
H81 H 0.4815 0.3350 0.3722 0.075 Uiso 1 1 calc R
H82 H 0.4472 0.3349 0.4025 0.075 Uiso 1 1 calc R
H83 H 0.4357 0.3317 0.3282 0.075 Uiso 1 1 calc R

loop_
_atom_site_aniso_label
_atom_site_aniso_U_11
_atom_site_aniso_U_22
_atom_site_aniso_U_33
_atom_site_aniso_U_23
_atom_site_aniso_U_13
_atom_site_aniso_U_12
Si1 0.0227(6) 0.0250(6) 0.0257(6) 0.0029(5) 0.0071(5) 0.0020(5)
B1 0.020(2) 0.034(3) 0.027(3) 0.000(2) 0.008(2) 0.001(2)
O1 0.0291(16) 0.0230(15) 0.0305(16) 0.0018(13) 0.0005(13) 0.0025(12)
C1 0.038(3) 0.027(2) 0.030(3) 0.0036(19) 0.001(2) 0.002(2)
C2 0.047(3) 0.032(3) 0.036(3) 0.000(2) -0.001(2) 0.003(2)
O2 0.053(2) 0.038(2) 0.040(2) -0.0045(16) -0.0052(17) 0.0047(17)
C3 0.040(3) 0.030(3) 0.034(3) 0.001(2) 0.000(2) 0.009(2)
C4 0.044(3) 0.035(3) 0.041(3) 0.009(2) 0.011(2) 0.004(2)
C5 0.036(3) 0.046(3) 0.064(4) -0.001(3) 0.005(3) 0.006(2)
C6 0.053(3) 0.044(3) 0.043(3) 0.004(2) -0.014(3) -0.005(3)
C7 0.024(2) 0.025(2) 0.021(2) 0.0018(17) 0.0055(18) 0.0029(17)
C8 0.029(2) 0.030(2) 0.026(2) -0.0008(19) 0.0047(19) 0.0036(19)
C9 0.034(3) 0.035(3) 0.031(3) 0.001(2) 0.017(2) -0.002(2)
C10 0.036(3) 0.034(3) 0.037(3) 0.008(2) 0.016(2) -0.002(2)
C11 0.036(3) 0.020(2) 0.032(2) 0.0008(19) 0.010(2) 0.0017(19)
C12 0.026(2) 0.031(2) 0.019(2) 0.0041(18) 0.0025(18) 0.0068(18)
C13 0.031(3) 0.035(3) 0.039(3) -0.004(2) 0.014(2) 0.003(2)
C14 0.070(4) 0.038(3) 0.079(4) 0.004(3) 0.044(3) -0.012(3)
C15 0.036(3) 0.026(2) 0.041(3) 0.000(2) 0.016(2) 0.005(2)
C16 0.017(2) 0.025(2) 0.022(2) 0.0043(17) 0.0079(17) 0.0039(16)
C17 0.0150(19) 0.025(2) 0.021(2) 0.0039(17) 0.0088(16) -0.0013(16)
C18 0.025(2) 0.019(2) 0.025(2) -0.0001(17) 0.0095(18) 0.0015(17)
C19 0.023(2) 0.027(2) 0.019(2) 0.0033(17) 0.0094(17) 0.0069(17)
C20 0.017(2) 0.026(2) 0.019(2) -0.0029(17) 0.0045(16) -0.0001(16)
C21 0.016(2) 0.026(2) 0.025(2) 0.0033(17) 0.0091(17) 0.0009(16)
C22 0.021(2) 0.024(2) 0.022(2) 0.0050(17) 0.0022(17) -0.0023(17)
Si2 0.0239(6) 0.0307(7) 0.0446(8) 0.0068(6) 0.0094(6) -0.0039(5)
Si3 0.0308(7) 0.0256(6) 0.0267(7) -0.0026(5) 0.0031(5) 0.0035(5)
C23 0.027(2) 0.046(3) 0.059(3) 0.008(2) 0.023(2) 0.000(2)
C24 0.024(2) 0.039(3) 0.063(3) -0.002(2) 0.004(2) -0.010(2)
C25 0.037(3) 0.048(3) 0.066(4) 0.020(3) 0.024(3) 0.000(2)
C26 0.041(3) 0.034(3) 0.036(3) -0.003(2) 0.018(2) 0.005(2)
C27 0.043(3) 0.036(3) 0.034(3) -0.006(2) 0.004(2) 0.005(2)
C28 0.043(3) 0.024(2) 0.044(3) 0.000(2) 0.006(2) 0.005(2)
C29 0.039(3) 0.026(2) 0.020(2) 0.0015(18) 0.0020(19) 0.0110(19)
Si4 0.0781(11) 0.0272(7) 0.0286(7) 0.0060(6) 0.0090(7) -0.0076(7)
Si5 0.0393(8) 0.0494(9) 0.0341(8) -0.0089(6) -0.0034(6) 0.0238(7)
C30 0.136(7) 0.051(4) 0.081(5) -0.018(3) 0.080(5) -0.036(4)
C31 0.062(4) 0.034(3) 0.045(3) 0.007(2) 0.006(3) 0.002(3)
C32 0.147(7) 0.063(4) 0.051(4) 0.029(3) -0.027(4) -0.034(5)
C33 0.031(3) 0.078(4) 0.083(4) -0.025(3) 0.026(3) 0.001(3)
C34 0.068(4) 0.048(3) 0.043(3) -0.010(3) 0.015(3) 0.017(3)
C35 0.095(5) 0.118(6) 0.049(4) -0.020(4) -0.019(3) 0.084(5)
C36 0.021(2) 0.022(2) 0.024(2) 0.0032(17) -0.0019(17) 0.0025(17)
Si6 0.0330(7) 0.0286(7) 0.0308(7) 0.0002(5) 0.0106(5) 0.0060(5)
Si7 0.0255(6) 0.0334(7) 0.0258(7) 0.0028(5) 0.0029(5) -0.0047(5)
C37 0.039(3) 0.034(3) 0.045(3) -0.002(2) 0.024(2) -0.002(2)
C38 0.054(3) 0.057(3) 0.028(3) 0.006(2) 0.016(2) 0.016(3)
C39 0.043(3) 0.035(3) 0.048(3) -0.009(2) 0.015(2) 0.004(2)
C40 0.033(3) 0.086(4) 0.043(3) -0.005(3) 0.014(2) -0.019(3)
C41 0.033(3) 0.054(3) 0.041(3) 0.003(2) -0.001(2) -0.008(2)
C42 0.045(3) 0.037(3) 0.059(3) 0.006(3) 0.005(3) -0.015(2)

loop_
_atom_type_symbol
_atom_type_description
_atom_type_scat_dispersion_real
_atom_type_scat_dispersion_imag
_atom_type_scat_source
C C 0.0033 0.0016 'International Tables Vol C Tables 4.2.6.8 and 6.1.1.4'
H H 0.0000 0.0000 'International Tables Vol C Tables 4.2.6.8 and 6.1.1.4'
B B 0.0013 0.0007 'International Tables Vol C Tables 4.2.6.8 and 6.1.1.4'
O O 0.0106 0.0060 'International Tables Vol C Tables 4.2.6.8 and 6.1.1.4'
Si Si 0.0817 0.0704 'International Tables Vol C Tables 4.2.6.8 and 6.1.1.4'

loop_
_geom_angle_atom_site_label_1
_geom_angle_atom_site_label_2
_geom_angle_atom_site_label_3
_geom_angle
C16 Si1 C7 115.78(18)
C16 Si1 B1 91.18(19)
C7 Si1 B1 121.70(19)
O1 B1 C22 119.4(4)
O1 B1 Si1 133.5(3)
C22 B1 Si1 106.6(3)
B1 O1 C1 126.7(3)
O1 C1 C3 110.3(3)
O1 C1 C4 107.0(4)
C3 C1 C4 111.1(4)
O1 C1 C2 104.2(3)
C3 C1 C2 111.8(4)
C4 C1 C2 112.1(4)
O2 C2 C6 104.2(4)
O2 C2 C5 108.5(4)
C6 C2 C5 109.4(4)
O2 C2 C1 108.3(4)
C6 C2 C1 113.6(4)
C5 C2 C1 112.4(4)
C12 C7 C8 117.6(4)
C12 C7 Si1 122.5(3)
C8 C7 Si1 120.0(3)
C9 C8 C7 120.4(4)
C9 C8 C13 119.2(4)
C7 C8 C13 120.4(4)
C8 C9 C10 121.9(4)
C11 C10 C9 117.2(4)
C11 C10 C14 121.6(4)
C9 C10 C14 121.2(4)
C10 C11 C12 122.8(4)
C11 C12 C7 120.0(4)
C11 C12 C15 117.0(4)
C7 C12 C15 123.0(4)
C21 C16 C17 120.0(3)
C21 C16 Si1 127.5(3)
C17 C16 Si1 112.6(3)
C18 C17 C16 118.3(3)
C18 C17 C22 122.1(3)
C16 C17 C22 119.6(3)
C19 C18 C17 122.0(4)
C20 C19 C18 118.1(4)
C20 C19 C29 119.8(4)
C18 C19 C29 122.1(4)
C21 C20 C19 122.3(4)
C20 C21 C16 119.2(4)
C20 C21 C36 119.0(3)
C16 C21 C36 121.8(3)
C17 C22 B1 109.3(3)
C17 C22 Si3 110.6(3)
B1 C22 Si3 114.7(3)
C17 C22 Si2 108.8(3)
B1 C22 Si2 101.3(3)
Si3 C22 Si2 111.7(2)
C24 Si2 C25 107.2(2)
C24 Si2 C23 109.0(2)
C25 Si2 C23 105.6(2)
C24 Si2 C22 111.4(2)
C25 Si2 C22 114.3(2)
C23 Si2 C22 109.05(19)
C26 Si3 C27 105.8(2)
C26 Si3 C28 107.1(2)
C27 Si3 C28 105.4(2)
C26 Si3 C22 110.21(19)
C27 Si3 C22 112.89(19)
C28 Si3 C22 114.8(2)
C19 C29 Si4 114.3(3)
C19 C29 Si5 110.8(3)
Si4 C29 Si5 121.3(2)
C31 Si4 C30 110.5(3)
C31 Si4 C29 114.8(2)
C30 Si4 C29 106.7(2)
C31 Si4 C32 105.7(3)
C30 Si4 C32 110.2(4)
C29 Si4 C32 108.9(3)
C33 Si5 C34 109.6(3)
C33 Si5 C35 108.1(3)
C34 Si5 C35 107.7(3)
C33 Si5 C29 107.5(2)
C34 Si5 C29 113.2(2)
C35 Si5 C29 110.5(3)
C21 C36 Si7 115.2(3)
C21 C36 Si6 108.4(3)
Si7 C36 Si6 119.8(2)
C37 Si6 C38 107.1(2)
C37 Si6 C39 110.3(2)
C38 Si6 C39 108.3(2)
C37 Si6 C36 107.91(19)
C38 Si6 C36 114.1(2)
C39 Si6 C36 109.1(2)
C40 Si7 C42 109.4(3)
C40 Si7 C41 106.8(2)
C42 Si7 C41 108.0(2)
C40 Si7 C36 109.6(2)
C42 Si7 C36 108.5(2)
C41 Si7 C36 114.4(2)

loop_
_geom_bond_atom_site_label_1
_geom_bond_atom_site_label_2
_geom_bond_distance
Si1 C16 1.874(4)
Si1 C7 1.892(4)
Si1 B1 2.036(5)
B1 O1 1.361(5)
B1 C22 1.597(6)
O1 C1 1.482(5)
C1 C3 1.525(6)
C1 C4 1.529(6)
C1 C2 1.543(6)
C2 O2 1.453(6)
C2 C6 1.509(6)
C2 C5 1.526(7)
C7 C12 1.405(6)
C7 C8 1.418(6)
C8 C9 1.385(6)
C8 C13 1.516(6)
C9 C10 1.393(6)
C10 C11 1.379(6)
C10 C14 1.507(6)
C11 C12 1.389(6)
C12 C15 1.521(6)
C16 C21 1.408(5)
C16 C17 1.415(5)
C17 C18 1.406(5)
C17 C22 1.550(5)
C18 C19 1.391(5)
C19 C20 1.390(5)
C19 C29 1.520(5)
C20 C21 1.383(5)
C21 C36 1.522(5)
C22 Si3 1.915(4)
C22 Si2 1.926(4)
Si2 C24 1.856(5)
Si2 C25 1.862(5)
Si2 C23 1.871(5)
Si3 C26 1.862(5)
Si3 C27 1.868(5)
Si3 C28 1.877(5)
C29 Si4 1.878(5)
C29 Si5 1.889(5)
Si4 C31 1.866(5)
Si4 C30 1.867(6)
Si4 C32 1.879(6)
Si5 C33 1.849(6)
Si5 C34 1.860(5)
Si5 C35 1.869(5)
C36 Si7 1.886(4)
C36 Si6 1.896(4)
Si6 C37 1.867(5)
Si6 C38 1.870(5)
Si6 C39 1.875(5)
Si7 C40 1.851(5)
Si7 C42 1.864(5)
Si7 C41 1.873(5)

loop_
_geom_torsion_atom_site_label_1
_geom_torsion_atom_site_label_2
_geom_torsion_atom_site_label_3
_geom_torsion_atom_site_label_4
_geom_torsion
C16 Si1 B1 O1 179.0(4)
C7 Si1 B1 O1 -59.4(5)
C16 Si1 B1 C22 7.3(3)
C7 Si1 B1 C22 128.9(3)
C22 B1 O1 C1 -178.7(4)
Si1 B1 O1 C1 10.5(7)
B1 O1 C1 C3 -46.4(6)
B1 O1 C1 C4 74.6(5)
B1 O1 C1 C2 -166.5(4)
O1 C1 C2 O2 -50.9(5)
C3 C1 C2 O2 -170.0(4)
C4 C1 C2 O2 64.5(5)
O1 C1 C2 C6 -166.1(4)
C3 C1 C2 C6 74.8(5)
C4 C1 C2 C6 -50.7(6)
O1 C1 C2 C5 68.9(5)
C3 C1 C2 C5 -50.2(5)
C4 C1 C2 C5 -175.7(4)
C16 Si1 C7 C12 -116.3(3)
B1 Si1 C7 C12 134.8(3)
C16 Si1 C7 C8 63.4(4)
B1 Si1 C7 C8 -45.6(4)
C12 C7 C8 C9 0.2(6)
Si1 C7 C8 C9 -179.5(3)
C12 C7 C8 C13 178.5(4)
Si1 C7 C8 C13 -1.2(5)
C7 C8 C9 C10 2.5(7)
C13 C8 C9 C10 -175.9(4)
C8 C9 C10 C11 -2.8(7)
C8 C9 C10 C14 175.9(5)
C9 C10 C11 C12 0.6(7)
C14 C10 C11 C12 -178.1(4)
C10 C11 C12 C7 2.0(6)
C10 C11 C12 C15 -178.1(4)
C8 C7 C12 C11 -2.3(6)
Si1 C7 C12 C11 177.3(3)
C8 C7 C12 C15 177.8(4)
Si1 C7 C12 C15 -2.6(5)
C7 Si1 C16 C21 51.6(4)
B1 Si1 C16 C21 178.0(4)
C7 Si1 C16 C17 -130.6(3)
B1 Si1 C16 C17 -4.2(3)
C21 C16 C17 C18 -2.5(5)
Si1 C16 C17 C18 179.5(3)
C21 C16 C17 C22 177.6(3)
Si1 C16 C17 C22 -0.3(4)
C16 C17 C18 C19 -0.7(6)
C22 C17 C18 C19 179.2(3)
C17 C18 C19 C20 2.3(6)
C17 C18 C19 C29 -176.8(4)
C18 C19 C20 C21 -0.7(6)
C29 C19 C20 C21 178.5(4)
C19 C20 C21 C16 -2.5(6)
C19 C20 C21 C36 175.9(4)
C17 C16 C21 C20 4.1(6)
Si1 C16 C21 C20 -178.3(3)
C17 C16 C21 C36 -174.2(3)
Si1 C16 C21 C36 3.4(5)
C18 C17 C22 B1 -173.6(4)
C16 C17 C22 B1 6.3(5)
C18 C17 C22 Si3 -46.3(4)
C16 C17 C22 Si3 133.5(3)
C18 C17 C22 Si2 76.7(4)
C16 C17 C22 Si2 -103.5(3)
O1 B1 C22 C17 178.5(3)
Si1 B1 C22 C17 -8.4(4)
O1 B1 C22 Si3 53.6(5)
Si1 B1 C22 Si3 -133.3(2)
O1 B1 C22 Si2 -66.8(4)
Si1 B1 C22 Si2 106.3(2)
C17 C22 Si2 C24 -165.8(3)
B1 C22 Si2 C24 79.1(3)
Si3 C22 Si2 C24 -43.5(3)
C17 C22 Si2 C25 -44.1(4)
B1 C22 Si2 C25 -159.2(3)
Si3 C22 Si2 C25 78.3(3)
C17 C22 Si2 C23 73.8(3)
B1 C22 Si2 C23 -41.3(3)
Si3 C22 Si2 C23 -163.8(2)
C17 C22 Si3 C26 -38.8(3)
B1 C22 Si3 C26 85.5(3)
Si2 C22 Si3 C26 -160.1(2)
C17 C22 Si3 C27 -156.9(3)
B1 C22 Si3 C27 -32.7(4)
Si2 C22 Si3 C27 81.8(3)
C17 C22 Si3 C28 82.3(3)
B1 C22 Si3 C28 -153.5(3)
Si2 C22 Si3 C28 -39.0(3)
C20 C19 C29 Si4 116.2(4)
C18 C19 C29 Si4 -64.6(4)
C20 C19 C29 Si5 -102.4(4)
C18 C19 C29 Si5 76.7(4)
C19 C29 Si4 C31 76.7(4)
Si5 C29 Si4 C31 -60.3(3)
C19 C29 Si4 C30 -46.1(4)
Si5 C29 Si4 C30 176.9(3)
C19 C29 Si4 C32 -165.1(4)
Si5 C29 Si4 C32 58.0(4)
C19 C29 Si5 C33 40.2(4)
Si4 C29 Si5 C33 178.5(3)
C19 C29 Si5 C34 -81.0(4)
Si4 C29 Si5 C34 57.3(3)
C19 C29 Si5 C35 158.0(4)
Si4 C29 Si5 C35 -63.7(4)
C20 C21 C36 Si7 64.8(4)
C16 C21 C36 Si7 -116.8(3)
C20 C21 C36 Si6 -72.6(4)
C16 C21 C36 Si6 105.7(4)
C21 C36 Si6 C37 -42.8(3)
Si7 C36 Si6 C37 -177.9(2)
C21 C36 Si6 C38 76.1(3)
Si7 C36 Si6 C38 -59.1(3)
C21 C36 Si6 C39 -162.6(3)
Si7 C36 Si6 C39 62.2(3)
C21 C36 Si7 C40 36.1(4)
Si6 C36 Si7 C40 168.5(3)
C21 C36 Si7 C42 155.5(3)
Si6 C36 Si7 C42 -72.1(3)
C21 C36 Si7 C41 -83.8(3)
Si6 C36 Si7 C41 48.6(3)

loop_
_cod_related_entry_id
_cod_related_entry_database
_cod_related_entry_code
1 ChemSpider 21119003
